data_7101222
loop_
_publ_author_name
'S. Aldridge'
'A. Al-Fawaz'
'William Clegg'
'Ross W. Harrington'
'Peter N. Horton'
'Michael B. Hursthouse'
'Kevin M. Jones'
'Deborah L. Kays'

_publ_section_title
;
Migratory insertion of [B(C6F5)2]- into C-H bonds: CO
promoted boryl anion transfer
;
_journal_issue 24
_journal_name_full 'Chemical Communications'
_journal_paper_doi 10.1039/B604141H
_journal_year 2006
_chemical_formula_moiety 'C20 H4 B F11 Fe O3'
_chemical_formula_sum 'C20 H4 B F11 Fe O3'
_chemical_formula_weight 567.89
_chemical_name_systematic
;
?
;
_space_group_IT_number 2
_symmetry_cell_setting triclinic
_symmetry_space_group_name_Hall '-P 1'
_symmetry_space_group_name_H-M 'P -1'
_atom_sites_solution_hydrogens geom
_atom_sites_solution_primary direct
_atom_sites_solution_secondary difmap
_audit_creation_method SHELXL-97
_cell_angle_alpha 103.050(2)
_cell_angle_beta 90.431(2)
_cell_angle_gamma 92.131(2)
_cell_formula_units_Z 2
_cell_length_a 7.5733(4)
_cell_length_b 8.4751(4)
_cell_length_c 15.5751(7)
_cell_measurement_reflns_used 6323
_cell_measurement_temperature 120(2)
_cell_measurement_theta_max 28.82
_cell_measurement_theta_min 2.34
_cell_volume 973.06(8)
_computing_cell_refinement 'Bruker SAINT'
_computing_data_collection 'Bruker APEX2'
_computing_data_reduction 'Bruker SAINT'
_computing_molecular_graphics 'Bruker SHELXTL'
_computing_publication_material 'Bruker SHELXTL and local programs'
_computing_structure_refinement 'Bruker SHELXTL'
_computing_structure_solution 'Bruker SHELXTL'
_diffrn_ambient_temperature 120(2)
_diffrn_measured_fraction_theta_full 0.944
_diffrn_measured_fraction_theta_max 0.928
_diffrn_measurement_device_type 'Bruker APEX2 CCD diffractometer'
_diffrn_measurement_method 'thin-slice \w scans'
_diffrn_radiation_monochromator 'silicon 111'
_diffrn_radiation_source 'Daresbury SRS station 9.8'
_diffrn_radiation_type synchrotron
_diffrn_radiation_wavelength 0.6751
_diffrn_reflns_av_R_equivalents 0.0198
_diffrn_reflns_av_sigmaI/netI 0.0306
_diffrn_reflns_limit_h_max 10
_diffrn_reflns_limit_h_min -10
_diffrn_reflns_limit_k_max 12
_diffrn_reflns_limit_k_min -12
_diffrn_reflns_limit_l_max 21
_diffrn_reflns_limit_l_min -21
_diffrn_reflns_number 10183
_diffrn_reflns_theta_full 26.00
_diffrn_reflns_theta_max 28.81
_diffrn_reflns_theta_min 2.35
_diffrn_standards_decay_% 5
_diffrn_standards_number 0
_exptl_absorpt_coefficient_mu 0.903
_exptl_absorpt_correction_T_max 0.95
_exptl_absorpt_correction_T_min 0.92
_exptl_absorpt_correction_type multi-scan
_exptl_absorpt_process_details SADABS
_exptl_crystal_colour 'pale brown'
_exptl_crystal_density_diffrn 1.938
_exptl_crystal_density_method 'not measured'
_exptl_crystal_description block
_exptl_crystal_F_000 556
_exptl_crystal_size_max 0.10
_exptl_crystal_size_mid 0.08
_exptl_crystal_size_min 0.06
_refine_diff_density_max 0.374
_refine_diff_density_min -0.451
_refine_diff_density_rms 0.061
_refine_ls_extinction_method none
_refine_ls_goodness_of_fit_ref 1.045
_refine_ls_hydrogen_treatment constr
_refine_ls_matrix_type full
_refine_ls_number_parameters 325
_refine_ls_number_reflns 5501
_refine_ls_number_restraints 0
_refine_ls_restrained_S_all 1.045
_refine_ls_R_factor_all 0.0378
_refine_ls_R_factor_gt 0.0358
_refine_ls_shift/su_max 0.001
_refine_ls_shift/su_mean 0.000
_refine_ls_structure_factor_coef Fsqd
_refine_ls_weighting_details 'calc w=1/[\s^2^(Fo^2^)+(0.0606P)^2^+0.3416P] where P=(Fo^2^+2Fc^2^)/3'
_refine_ls_weighting_scheme calc
_refine_ls_wR_factor_gt 0.0992
_refine_ls_wR_factor_ref 0.1011
_reflns_number_gt 5117
_reflns_number_total 5501
_reflns_threshold_expression I>2\s(I)
_cod_data_source_file B604141H.txt
_cod_database_code 7101222

loop_
_symmetry_equiv_pos_as_xyz
'x, y, z'
'-x, -y, -z'

loop_
_atom_site_label
_atom_site_type_symbol
_atom_site_fract_x
_atom_site_fract_y
_atom_site_fract_z
_atom_site_U_iso_or_equiv
_atom_site_adp_type
_atom_site_occupancy
_atom_site_symmetry_multiplicity
_atom_site_calc_flag
_atom_site_refinement_flags
Fe Fe 0.97835(2) 0.61772(2) 0.255636(12) 0.01775(8) Uani 1 1 d .
C1 C 0.7702(2) 0.71843(17) 0.26447(10) 0.0242(3) Uani 1 1 d .
O1 O 0.63868(16) 0.77891(15) 0.26901(9) 0.0336(3) Uani 1 1 d .
C2 C 1.1211(2) 0.79922(17) 0.26836(10) 0.0244(3) Uani 1 1 d .
O2 O 1.21694(17) 0.90673(15) 0.27655(9) 0.0348(3) Uani 1 1 d .
C3 C 0.9936(2) 0.61750(19) 0.37125(11) 0.0276(3) Uani 1 1 d .
O3 O 1.0080(2) 0.61614(19) 0.44317(9) 0.0431(3) Uani 1 1 d .
C4 C 1.05330(18) 0.37535(16) 0.22970(11) 0.0235(3) Uani 1 1 d .
H4 H 1.0867 0.3184 0.2729 0.028 Uiso 1 1 calc R
C5 C 1.17123(18) 0.46869(17) 0.18821(11) 0.0255(3) Uani 1 1 d .
H5 H 1.2948 0.4857 0.1991 0.031 Uiso 1 1 calc R
C6 C 1.06935(19) 0.53196(17) 0.12723(10) 0.0242(3) Uani 1 1 d .
H6 H 1.1131 0.5983 0.0898 0.029 Uiso 1 1 calc R
C7 C 0.89133(18) 0.47815(16) 0.13244(9) 0.0206(2) Uani 1 1 d .
H7 H 0.7957 0.5031 0.0986 0.025 Uiso 1 1 calc R
C8 C 0.87670(17) 0.37989(15) 0.19671(9) 0.0188(2) Uani 1 1 d .
B B 0.68887(18) 0.29576(17) 0.21425(10) 0.0181(2) Uani 1 1 d .
F1 F 0.56122(12) 0.40171(12) 0.19309(7) 0.0286(2) Uani 1 1 d .
C9 C 0.65828(17) 0.11521(16) 0.14751(9) 0.0188(2) Uani 1 1 d .
C10 C 0.78924(18) 0.01536(16) 0.10643(9) 0.0208(2) Uani 1 1 d .
F10 F 0.96092(11) 0.06559(11) 0.11552(7) 0.02811(19) Uani 1 1 d .
C11 C 0.7558(2) -0.13956(17) 0.05529(9) 0.0238(3) Uani 1 1 d .
F11 F 0.88860(14) -0.23084(11) 0.01849(7) 0.0327(2) Uani 1 1 d .
C12 C 0.5840(2) -0.20108(17) 0.04294(10) 0.0257(3) Uani 1 1 d .
F12 F 0.54995(16) -0.35069(12) -0.00588(7) 0.0376(2) Uani 1 1 d .
C13 C 0.4487(2) -0.10729(18) 0.08209(10) 0.0247(3) Uani 1 1 d .
F13 F 0.28111(13) -0.16650(13) 0.06986(8) 0.0351(2) Uani 1 1 d .
C14 C 0.48762(18) 0.04656(17) 0.13282(9) 0.0208(2) Uani 1 1 d .
F14 F 0.34940(11) 0.13072(11) 0.17017(7) 0.02835(19) Uani 1 1 d .
C15 C 0.66070(18) 0.26925(16) 0.31471(9) 0.0204(2) Uani 1 1 d .
C16 C 0.7635(2) 0.16373(17) 0.34822(10) 0.0242(3) Uani 1 1 d .
F16 F 0.89839(13) 0.09161(12) 0.29921(7) 0.0303(2) Uani 1 1 d .
C17 C 0.7377(2) 0.1223(2) 0.42807(11) 0.0316(3) Uani 1 1 d .
F17 F 0.84259(18) 0.01785(15) 0.45476(8) 0.0469(3) Uani 1 1 d .
C18 C 0.6009(3) 0.1885(2) 0.48002(11) 0.0347(4) Uani 1 1 d .
F18 F 0.5738(2) 0.15236(16) 0.55850(7) 0.0501(3) Uani 1 1 d .
C19 C 0.4923(2) 0.2920(2) 0.45018(11) 0.0315(3) Uani 1 1 d .
F19 F 0.35613(17) 0.35553(15) 0.49972(8) 0.0450(3) Uani 1 1 d .
C20 C 0.5243(2) 0.33176(18) 0.36985(10) 0.0248(3) Uani 1 1 d .
F20 F 0.41251(13) 0.43643(13) 0.34753(7) 0.0331(2) Uani 1 1 d .

loop_
_atom_site_aniso_label
_atom_site_aniso_U_11
_atom_site_aniso_U_22
_atom_site_aniso_U_33
_atom_site_aniso_U_23
_atom_site_aniso_U_13
_atom_site_aniso_U_12
Fe 0.01603(11) 0.01526(11) 0.02198(11) 0.00411(7) 0.00146(7) 0.00140(7)
C1 0.0257(6) 0.0209(6) 0.0254(6) 0.0034(5) 0.0021(5) 0.0035(5)
O1 0.0269(5) 0.0329(6) 0.0403(6) 0.0048(5) 0.0046(5) 0.0121(4)
C2 0.0258(7) 0.0204(6) 0.0266(7) 0.0045(5) 0.0022(5) 0.0018(5)
O2 0.0337(6) 0.0255(5) 0.0445(7) 0.0081(5) 0.0019(5) -0.0072(4)
C3 0.0283(7) 0.0260(7) 0.0294(7) 0.0083(6) -0.0001(5) -0.0002(5)
O3 0.0491(8) 0.0520(8) 0.0307(6) 0.0155(6) -0.0025(5) -0.0027(6)
C4 0.0177(6) 0.0169(6) 0.0357(7) 0.0051(5) -0.0017(5) 0.0029(4)
C5 0.0158(6) 0.0200(6) 0.0390(8) 0.0025(5) 0.0053(5) 0.0024(4)
C6 0.0229(6) 0.0206(6) 0.0271(7) 0.0013(5) 0.0090(5) 0.0002(5)
C7 0.0207(6) 0.0186(6) 0.0214(6) 0.0022(5) 0.0034(4) 0.0018(4)
C8 0.0168(5) 0.0139(5) 0.0250(6) 0.0025(4) 0.0007(4) 0.0022(4)
B 0.0149(6) 0.0166(6) 0.0232(6) 0.0054(5) 0.0012(5) 0.0015(4)
F1 0.0219(4) 0.0295(5) 0.0369(5) 0.0119(4) 0.0016(3) 0.0048(3)
C9 0.0174(5) 0.0185(6) 0.0213(6) 0.0063(4) 0.0008(4) 0.0002(4)
C10 0.0201(6) 0.0192(6) 0.0229(6) 0.0047(5) 0.0011(4) -0.0006(4)
F10 0.0175(4) 0.0245(4) 0.0387(5) -0.0008(4) 0.0042(3) 0.0015(3)
C11 0.0301(7) 0.0182(6) 0.0232(6) 0.0045(5) 0.0036(5) 0.0033(5)
F11 0.0393(5) 0.0223(4) 0.0338(5) -0.0004(4) 0.0080(4) 0.0083(4)
C12 0.0382(8) 0.0165(6) 0.0223(6) 0.0054(5) -0.0032(5) -0.0052(5)
F12 0.0557(7) 0.0187(4) 0.0352(5) 0.0009(4) -0.0052(5) -0.0092(4)
C13 0.0256(7) 0.0235(6) 0.0266(7) 0.0110(5) -0.0040(5) -0.0085(5)
F13 0.0287(5) 0.0324(5) 0.0442(6) 0.0116(4) -0.0067(4) -0.0155(4)
C14 0.0189(6) 0.0209(6) 0.0241(6) 0.0087(5) 0.0002(4) -0.0007(4)
F14 0.0167(4) 0.0277(4) 0.0412(5) 0.0091(4) 0.0044(3) -0.0001(3)
C15 0.0203(6) 0.0178(6) 0.0225(6) 0.0037(5) -0.0005(4) 0.0002(4)
C16 0.0256(7) 0.0209(6) 0.0263(7) 0.0055(5) -0.0017(5) 0.0016(5)
F16 0.0282(5) 0.0272(4) 0.0381(5) 0.0115(4) 0.0013(4) 0.0097(3)
C17 0.0400(9) 0.0268(7) 0.0299(7) 0.0108(6) -0.0070(6) -0.0011(6)
F17 0.0611(8) 0.0421(6) 0.0451(6) 0.0251(5) -0.0109(5) 0.0081(5)
C18 0.0518(10) 0.0308(8) 0.0213(7) 0.0071(6) -0.0005(6) -0.0078(7)
F18 0.0789(9) 0.0494(7) 0.0243(5) 0.0143(5) 0.0048(5) -0.0067(6)
C19 0.0376(8) 0.0300(8) 0.0238(7) 0.0000(6) 0.0085(6) -0.0032(6)
F19 0.0498(7) 0.0487(7) 0.0325(5) 0.0002(5) 0.0199(5) 0.0018(5)
C20 0.0252(6) 0.0234(6) 0.0242(6) 0.0022(5) 0.0022(5) 0.0015(5)
F20 0.0286(5) 0.0381(5) 0.0330(5) 0.0067(4) 0.0072(4) 0.0140(4)

loop_
_atom_type_symbol
_atom_type_description
_atom_type_scat_dispersion_real
_atom_type_scat_dispersion_imag
_atom_type_scat_source
C C 0.0033 0.0016 'International Tables Vol C Tables 4.2.6.8 and 6.1.1.4'
H H 0.0000 0.0000 'International Tables Vol C Tables 4.2.6.8 and 6.1.1.4'
B B 0.0013 0.0007 'International Tables Vol C Tables 4.2.6.8 and 6.1.1.4'
O O 0.0106 0.0060 'International Tables Vol C Tables 4.2.6.8 and 6.1.1.4'
F F 0.0171 0.0103 'International Tables Vol C Tables 4.2.6.8 and 6.1.1.4'
Fe Fe 0.3463 0.8444 'International Tables Vol C Tables 4.2.6.8 and 6.1.1.4'

loop_
_geom_angle_atom_site_label_1
_geom_angle_atom_site_label_2
_geom_angle_atom_site_label_3
_geom_angle
C1 Fe C2 96.85(7)
C1 Fe C3 94.66(7)
C1 Fe C4 135.26(6)
C1 Fe C5 154.16(7)
C1 Fe C6 115.93(6)
C1 Fe C7 88.48(6)
C1 Fe C8 97.41(6)
C2 Fe C3 92.93(7)
C2 Fe C4 127.74(6)
C2 Fe C5 92.65(6)
C2 Fe C6 90.55(6)
C2 Fe C7 123.17(6)
C2 Fe C8 157.20(6)
C3 Fe C4 87.30(7)
C3 Fe C5 108.82(7)
C3 Fe C6 148.55(7)
C3 Fe C7 143.17(6)
C3 Fe C8 103.53(6)
C4 Fe C5 39.66(6)
C4 Fe C6 66.25(6)
C4 Fe C7 65.75(6)
C4 Fe C8 39.61(5)
C5 Fe C6 39.76(6)
C5 Fe C7 66.33(6)
C5 Fe C8 67.30(5)
C6 Fe C7 39.41(5)
C6 Fe C8 67.19(5)
C7 Fe C8 39.85(5)
Fe C1 O1 178.74(15)
Fe C2 O2 176.35(14)
Fe C3 O3 178.05(16)
Fe C4 H4 125.4
Fe C4 C5 69.93(8)
Fe C4 C8 71.23(7)
H4 C4 C5 125.0
H4 C4 C8 125.0
C5 C4 C8 110.03(13)
Fe C5 C4 70.41(8)
Fe C5 H5 124.6
Fe C5 C6 70.22(8)
C4 C5 H5 126.3
C4 C5 C6 107.30(12)
H5 C5 C6 126.3
Fe C6 C5 70.02(8)
Fe C6 H6 125.1
Fe C6 C7 70.38(8)
C5 C6 H6 126.1
C5 C6 C7 107.75(12)
H6 C6 C7 126.1
Fe C7 C6 70.22(8)
Fe C7 H7 125.2
Fe C7 C8 71.16(8)
C6 C7 H7 125.0
C6 C7 C8 109.91(12)
H7 C7 C8 125.0
Fe C8 C4 69.17(7)
Fe C8 C7 68.99(7)
Fe C8 B 127.96(9)
C4 C8 C7 105.00(12)
C4 C8 B 133.98(12)
C7 C8 B 120.95(11)
C8 B F1 103.91(10)
C8 B C9 111.16(11)
C8 B C15 115.73(11)
F1 B C9 108.94(11)
F1 B C15 110.81(11)
C9 B C15 106.21(10)
B C9 C10 126.48(11)
B C9 C14 119.21(12)
C10 C9 C14 114.20(12)
C9 C10 F10 120.67(12)
C9 C10 C11 123.77(13)
F10 C10 C11 115.56(12)
C10 C11 F11 120.84(13)
C10 C11 C12 119.44(13)
F11 C11 C12 119.71(13)
C11 C12 F12 120.04(15)
C11 C12 C13 119.27(13)
F12 C12 C13 120.69(14)
C12 C13 F13 119.43(13)
C12 C13 C14 119.54(13)
F13 C13 C14 121.03(14)
C9 C14 C13 123.78(13)
C9 C14 F14 119.78(12)
C13 C14 F14 116.43(12)
B C15 C16 121.21(12)
B C15 C20 124.97(12)
C16 C15 C20 113.43(13)
C15 C16 F16 118.89(13)
C15 C16 C17 125.00(15)
F16 C16 C17 116.10(13)
C16 C17 F17 120.91(16)
C16 C17 C18 118.98(15)
F17 C17 C18 120.11(15)
C17 C18 F18 120.41(17)
C17 C18 C19 119.02(15)
F18 C18 C19 120.57(17)
C18 C19 F19 119.64(15)
C18 C19 C20 120.07(15)
F19 C19 C20 120.29(16)
C15 C20 C19 123.48(14)
C15 C20 F20 121.15(13)
C19 C20 F20 115.37(14)

loop_
_geom_bond_atom_site_label_1
_geom_bond_atom_site_label_2
_geom_bond_distance
Fe C1 1.8118(15)
Fe C2 1.8193(15)
Fe C3 1.8040(16)
Fe C4 2.1024(13)
Fe C5 2.0961(14)
Fe C6 2.0987(14)
Fe C7 2.1008(14)
Fe C8 2.1298(13)
C1 O1 1.1325(19)
C2 O2 1.1270(19)
C3 O3 1.127(2)
C4 H4 0.950
C4 C5 1.424(2)
C4 C8 1.4341(18)
C5 H5 0.950
C5 C6 1.426(2)
C6 H6 0.950
C6 C7 1.4159(19)
C7 H7 0.950
C7 C8 1.4419(19)
C8 B 1.6201(19)
B F1 1.4293(16)
B C9 1.651(2)
B C15 1.645(2)
C9 C10 1.3917(19)
C9 C14 1.3931(18)
C10 F10 1.3493(16)
C10 C11 1.3865(19)
C11 F11 1.3435(17)
C11 C12 1.379(2)
C12 F12 1.3378(16)
C12 C13 1.380(2)
C13 F13 1.3437(16)
C13 C14 1.383(2)
C14 F14 1.3491(16)
C15 C16 1.3907(19)
C15 C20 1.3904(19)
C16 F16 1.3594(17)
C16 C17 1.380(2)
C17 F17 1.3423(19)
C17 C18 1.376(3)
C18 F18 1.3410(19)
C18 C19 1.375(3)
C19 F19 1.3473(19)
C19 C20 1.388(2)
C20 F20 1.3475(18)
